data_1545814
loop_
_publ_author_name
'Mir, Niyaz A.'
'Dubey, Ritesh'
'Desiraju, Gautam R.'

_publ_section_title
;
 Four- and five-component molecular solids: crystal engineering strategies
 based on structural inequivalence
;
_journal_issue 2
_journal_name_full IUCrJ
_journal_page_first 96
_journal_page_last 101
_journal_paper_doi 10.1107/S2052252515023945
_journal_volume 3
_journal_year 2016
_chemical_formula_sum 'C44 H46 N6 O4'
_chemical_formula_weight 722.87
_chemical_name_systematic
;
 ?
;
_space_group_crystal_system triclinic
_space_group_IT_number 2
_space_group_name_Hall '-P 1'
_space_group_name_H-M_alt 'P -1'
_symmetry_space_group_name_Hall '-P 1'
_symmetry_space_group_name_H-M 'P -1'
_atom_sites_solution_hydrogens mixed
_cell_angle_alpha 96.618(13)
_cell_angle_beta 93.306(12)
_cell_angle_gamma 91.826(14)
_cell_formula_units_Z 1
_cell_length_a 7.485(6)
_cell_length_b 8.797(7)
_cell_length_c 14.171(12)
_cell_measurement_temperature 150(2)
_cell_volume 924.6(13)
_computing_structure_refinement 'SHELXL-2013 (Sheldrick, 2013)'
_diffrn_ambient_temperature 150(2)
_diffrn_measured_fraction_theta_full 0.994
_diffrn_measured_fraction_theta_max 0.990
_diffrn_measurement_device_type 'Rigaku Mercury375R (2x2 bin mode)'
_diffrn_measurement_method 'profile data from \w-scans'
_diffrn_radiation_type MoK\a
_diffrn_radiation_wavelength 0.71073
_diffrn_reflns_av_R_equivalents 0.0689
_diffrn_reflns_av_unetI/netI 0.0588
_diffrn_reflns_Laue_measured_fraction_full 0.994
_diffrn_reflns_Laue_measured_fraction_max 0.990
_diffrn_reflns_limit_h_max 9
_diffrn_reflns_limit_h_min -9
_diffrn_reflns_limit_k_max 11
_diffrn_reflns_limit_k_min -11
_diffrn_reflns_limit_l_max 18
_diffrn_reflns_limit_l_min -18
_diffrn_reflns_number 9807
_diffrn_reflns_point_group_measured_fraction_full 0.994
_diffrn_reflns_point_group_measured_fraction_max 0.990
_diffrn_reflns_theta_full 25.242
_diffrn_reflns_theta_max 27.549
_diffrn_reflns_theta_min 1.449
_diffrn_source 'Sealed Tube'
_exptl_absorpt_coefficient_mu 0.085
_exptl_absorpt_correction_T_max 1.000
_exptl_absorpt_correction_T_min 0.841
_exptl_absorpt_correction_type multi-scan
_exptl_absorpt_process_details 'Jacobson, R. (1998) Private communication'
_exptl_crystal_colour Colorless
_exptl_crystal_density_diffrn 1.298
_exptl_crystal_description Block
_exptl_crystal_F_000 384
_exptl_crystal_size_max 0.380
_exptl_crystal_size_mid 0.250
_exptl_crystal_size_min 0.180
_refine_diff_density_max 0.306
_refine_diff_density_min -0.323
_refine_diff_density_rms 0.069
_refine_ls_extinction_method none
_refine_ls_goodness_of_fit_ref 1.093
_refine_ls_hydrogen_treatment mixed
_refine_ls_matrix_type full
_refine_ls_number_parameters 253
_refine_ls_number_reflns 4241
_refine_ls_number_restraints 0
_refine_ls_restrained_S_all 1.093
_refine_ls_R_factor_all 0.0542
_refine_ls_R_factor_gt 0.0486
_refine_ls_shift/su_max 0.001
_refine_ls_shift/su_mean 0.000
_refine_ls_structure_factor_coef Fsqd
_refine_ls_weighting_details
;
 w=1/[\s^2^(Fo^2^)+(0.0909P)^2^+0.1533P]
 where P=(Fo^2^+2Fc^2^)/3
;
_refine_ls_weighting_scheme calc
_refine_ls_wR_factor_gt 0.1495
_refine_ls_wR_factor_ref 0.1632
_reflns_Friedel_coverage 0.000
_reflns_number_gt 3749
_reflns_number_total 4241
_reflns_threshold_expression 'I > 2\s(I)'
_cod_data_source_file hi5640.cif
_cod_data_source_block MRE_TMP_DPE-I_22BP
_cod_depositor_comments
;
The following automatic conversions were performed:

'_exptl_absorpt_correction_type' value 'Multi-scan' changed to
'multi-scan' according to
/home/data/users/saulius/crontab/automatic-downloads/rss-feeds/IUCr/lib/dictionaries/cif_core.dic
dictionary named 'cif_core.dic' version 2.4.2 from 2011-04-26.

Automatic conversion script
Id: cif_fix_values 4973 2017-02-22 13:04:09Z antanas 
;
_cod_database_code 1545814
_shelx_space_group_comment
;
The symmetry employed for this shelxl refinement is uniquely defined
by the following loop, which should always be used as a source of
symmetry information in preference to the above space-group names.
They are only intended as comments.
;
_shelx_estimated_absorpt_t_min 0.969
_shelx_estimated_absorpt_t_max 0.985
_shelxl_version_number 2013-2

loop_
_space_group_symop_operation_xyz
'x, y, z'
'-x, -y, -z'

loop_
_atom_site_label
_atom_site_type_symbol
_atom_site_fract_x
_atom_site_fract_y
_atom_site_fract_z
_atom_site_U_iso_or_equiv
_atom_site_adp_type
_atom_site_occupancy
_atom_site_site_symmetry_order
_atom_site_calc_flag
_atom_site_refinement_flags_posn
_atom_site_refinement_flags_adp
N3 N 0.05668(15) 0.80443(14) 0.58576(8) 0.0276(3) Uani 1 1 d . .
H17 H -0.449(3) 1.117(2) 0.5731(14) 0.043(5) Uiso 1 1 d . .
O2 O 0.35824(13) 0.63264(11) 0.60615(7) 0.0272(2) Uani 1 1 d . .
H2 H 0.2649 0.6826 0.6019 0.041 Uiso 1 1 calc R U
O1 O 0.61536(13) 0.25477(12) 0.77565(7) 0.0284(2) Uani 1 1 d . .
H1 H 0.5930 0.2009 0.8191 0.043 Uiso 1 1 calc R U
N1 N 0.53876(14) 0.08303(12) 0.92632(8) 0.0226(2) Uani 1 1 d . .
C5 C 0.16892(18) 0.49318(16) 0.70161(10) 0.0260(3) Uani 1 1 d . .
H5 H 0.0680 0.5499 0.6854 0.031 Uiso 1 1 calc R U
C2 C 0.46575(17) 0.33039(14) 0.75139(9) 0.0211(3) Uani 1 1 d . .
C1 C 0.48523(16) 0.44146(14) 0.68883(8) 0.0197(3) Uani 1 1 d . .
C16 C -0.27043(17) 0.94411(15) 0.55200(9) 0.0236(3) Uani 1 1 d . .
C6 C 0.33415(17) 0.52338(14) 0.66575(9) 0.0212(3) Uani 1 1 d . .
C10 C 0.56826(17) 0.14526(14) 1.01728(9) 0.0216(3) Uani 1 1 d . .
C3 C 0.29998(18) 0.29797(16) 0.78686(10) 0.0258(3) Uani 1 1 d . .
H3 H 0.2884 0.2208 0.8281 0.031 Uiso 1 1 calc R U
C9 C 0.47047(17) -0.06057(15) 0.90820(9) 0.0222(3) Uani 1 1 d . .
C4 C 0.15294(18) 0.37928(17) 0.76140(10) 0.0277(3) Uani 1 1 d . .
H4 H 0.0399 0.3571 0.7850 0.033 Uiso 1 1 calc R U
C11 C 0.6422(2) 0.30721(15) 1.03452(11) 0.0314(3) Uani 1 1 d . .
H11A H 0.6622 0.3450 0.9734 0.047 Uiso 1 1 calc R U
H11B H 0.7559 0.3108 1.0728 0.047 Uiso 1 1 calc R U
H11C H 0.5567 0.3717 1.0687 0.047 Uiso 1 1 calc R U
C12 C 0.02464(19) 0.94443(17) 0.62782(10) 0.0291(3) Uani 1 1 d . .
H12 H 0.1164 0.9970 0.6694 0.035 Uiso 1 1 calc R U
C7 C 0.65978(18) 0.47146(16) 0.64559(9) 0.0257(3) Uani 1 1 d . .
H7A H 0.7565 0.4244 0.6802 0.039 Uiso 1 1 calc R U
H7B H 0.6846 0.5822 0.6497 0.039 Uiso 1 1 calc R U
H7C H 0.6521 0.4273 0.5787 0.039 Uiso 1 1 calc R U
C8 C 0.4349(2) -0.12486(17) 0.80571(10) 0.0319(3) Uani 1 1 d . .
H8A H 0.4819 -0.0525 0.7647 0.048 Uiso 1 1 calc R U
H8B H 0.3056 -0.1416 0.7916 0.048 Uiso 1 1 calc R U
H8C H 0.4941 -0.2224 0.7939 0.048 Uiso 1 1 calc R U
C13 C -0.13457(19) 1.01654(16) 0.61409(10) 0.0279(3) Uani 1 1 d . .
H13 H -0.1513 1.1150 0.6468 0.033 Uiso 1 1 calc R U
C17 C -0.43674(18) 1.02289(16) 0.53395(10) 0.0267(3) Uani 1 1 d . .
C15 C -0.2367(2) 0.79864(16) 0.50778(11) 0.0303(3) Uani 1 1 d . .
H15 H -0.3247 0.7438 0.4648 0.036 Uiso 1 1 calc R U
C14 C -0.0745(2) 0.73541(16) 0.52710(11) 0.0308(3) Uani 1 1 d . .
H14 H -0.0549 0.6359 0.4966 0.037 Uiso 1 1 calc R U
N2 N 0.07637(17) 0.18543(14) 0.97256(9) 0.0313(3) Uani 1 1 d . .
C22 C 0.03526(17) 0.07416(15) 1.02579(9) 0.0242(3) Uani 1 1 d . .
C18 C 0.1399(2) 0.32020(17) 1.01808(12) 0.0351(4) Uani 1 1 d . .
H18 H 0.1695 0.3997 0.9810 0.042 Uiso 1 1 calc R U
C19 C 0.1647(2) 0.34980(17) 1.11594(11) 0.0339(3) Uani 1 1 d . .
H19 H 0.2098 0.4470 1.1454 0.041 Uiso 1 1 calc R U
C21 C 0.05751(19) 0.09367(17) 1.12457(10) 0.0290(3) Uani 1 1 d . .
H21 H 0.0290 0.0121 1.1603 0.035 Uiso 1 1 calc R U
C20 C 0.1218(2) 0.23357(18) 1.16980(11) 0.0349(3) Uani 1 1 d . .
H20 H 0.1365 0.2501 1.2373 0.042 Uiso 1 1 calc R U

loop_
_atom_site_aniso_label
_atom_site_aniso_U_11
_atom_site_aniso_U_22
_atom_site_aniso_U_33
_atom_site_aniso_U_23
_atom_site_aniso_U_13
_atom_site_aniso_U_12
N3 0.0296(6) 0.0277(6) 0.0277(6) 0.0116(5) 0.0003(4) 0.0071(5)
O2 0.0324(5) 0.0275(5) 0.0244(5) 0.0108(4) 0.0032(4) 0.0094(4)
O1 0.0277(5) 0.0318(5) 0.0293(5) 0.0158(4) 0.0035(4) 0.0088(4)
N1 0.0251(5) 0.0195(5) 0.0237(6) 0.0061(4) -0.0014(4) 0.0021(4)
C5 0.0253(6) 0.0266(7) 0.0267(7) 0.0044(5) 0.0012(5) 0.0074(5)
C2 0.0248(6) 0.0196(6) 0.0190(6) 0.0027(4) -0.0001(4) 0.0037(5)
C1 0.0240(6) 0.0188(6) 0.0159(5) 0.0011(4) -0.0003(4) 0.0007(4)
C16 0.0273(6) 0.0220(6) 0.0225(6) 0.0064(5) -0.0003(5) 0.0034(5)
C6 0.0279(6) 0.0194(6) 0.0162(5) 0.0013(4) -0.0002(4) 0.0032(5)
C10 0.0230(6) 0.0162(5) 0.0257(6) 0.0037(5) -0.0017(4) 0.0018(4)
C3 0.0291(6) 0.0244(6) 0.0255(6) 0.0081(5) 0.0043(5) 0.0022(5)
C9 0.0230(6) 0.0199(6) 0.0236(6) 0.0032(5) -0.0020(4) 0.0029(5)
C4 0.0248(6) 0.0301(7) 0.0294(7) 0.0061(5) 0.0060(5) 0.0028(5)
C11 0.0366(7) 0.0184(6) 0.0388(8) 0.0050(5) -0.0013(6) -0.0043(5)
C12 0.0310(7) 0.0309(7) 0.0253(7) 0.0060(5) -0.0051(5) 0.0029(6)
C7 0.0266(6) 0.0290(7) 0.0229(6) 0.0077(5) 0.0021(5) 0.0014(5)
C8 0.0394(8) 0.0310(7) 0.0240(7) 0.0000(5) -0.0026(6) 0.0010(6)
C13 0.0339(7) 0.0236(6) 0.0254(7) 0.0014(5) -0.0031(5) 0.0058(5)
C17 0.0294(6) 0.0219(6) 0.0284(7) 0.0018(5) -0.0012(5) 0.0061(5)
C15 0.0329(7) 0.0217(7) 0.0350(7) 0.0020(5) -0.0075(6) 0.0039(5)
C14 0.0367(7) 0.0217(6) 0.0344(7) 0.0051(5) -0.0020(6) 0.0080(5)
N2 0.0380(7) 0.0264(6) 0.0295(6) 0.0019(5) 0.0071(5) -0.0052(5)
C22 0.0239(6) 0.0234(7) 0.0253(6) 0.0012(5) 0.0049(5) 0.0010(5)
C18 0.0403(8) 0.0262(7) 0.0383(8) 0.0003(6) 0.0099(6) -0.0068(6)
C19 0.0336(7) 0.0267(7) 0.0393(8) -0.0066(6) 0.0069(6) -0.0033(6)
C21 0.0344(7) 0.0274(7) 0.0250(7) 0.0012(5) 0.0043(5) 0.0000(5)
C20 0.0387(8) 0.0342(8) 0.0295(7) -0.0061(6) 0.0046(6) -0.0009(6)

loop_
_atom_type_symbol
_atom_type_description
_atom_type_scat_dispersion_real
_atom_type_scat_dispersion_imag
_atom_type_scat_source
C C 0.0033 0.0016 'International Tables Vol C Tables 4.2.6.8 and 6.1.1.4'
H H 0.0000 0.0000 'International Tables Vol C Tables 4.2.6.8 and 6.1.1.4'
N N 0.0061 0.0033 'International Tables Vol C Tables 4.2.6.8 and 6.1.1.4'
O O 0.0106 0.0060 'International Tables Vol C Tables 4.2.6.8 and 6.1.1.4'

loop_
_geom_angle_atom_site_label_1
_geom_angle_atom_site_label_2
_geom_angle_atom_site_label_3
_geom_angle
_geom_angle_site_symmetry_1
_geom_angle_site_symmetry_3
C14 N3 C12 116.32(12) . .
C6 O2 H2 109.5 . .
C2 O1 H1 109.5 . .
C9 N1 C10 119.01(11) . .
C4 C5 C6 119.44(12) . .
C4 C5 H5 120.3 . .
C6 C5 H5 120.3 . .
O1 C2 C3 121.55(12) . .
O1 C2 C1 117.16(11) . .
C3 C2 C1 121.28(12) . .
C2 C1 C6 117.76(12) . .
C2 C1 C7 122.01(11) . .
C6 C1 C7 120.22(12) . .
C13 C16 C15 116.72(13) . .
C13 C16 C17 119.92(13) . .
C15 C16 C17 123.34(12) . .
O2 C6 C5 122.29(12) . .
O2 C6 C1 116.35(12) . .
C5 C6 C1 121.36(13) . .
N1 C10 C9 120.41(13) . 2_657
N1 C10 C11 117.35(12) . .
C9 C10 C11 122.24(13) 2_657 .
C4 C3 C2 119.42(13) . .
C4 C3 H3 120.3 . .
C2 C3 H3 120.3 . .
N1 C9 C10 120.58(13) . 2_657
N1 C9 C8 117.50(12) . .
C10 C9 C8 121.91(13) 2_657 .
C3 C4 C5 120.70(13) . .
C3 C4 H4 119.7 . .
C5 C4 H4 119.6 . .
C10 C11 H11A 109.5 . .
C10 C11 H11B 109.5 . .
H11A C11 H11B 109.5 . .
C10 C11 H11C 109.5 . .
H11A C11 H11C 109.5 . .
H11B C11 H11C 109.5 . .
N3 C12 C13 123.60(13) . .
N3 C12 H12 118.2 . .
C13 C12 H12 118.2 . .
C1 C7 H7A 109.5 . .
C1 C7 H7B 109.5 . .
H7A C7 H7B 109.5 . .
C1 C7 H7C 109.5 . .
H7A C7 H7C 109.5 . .
H7B C7 H7C 109.5 . .
C9 C8 H8A 109.5 . .
C9 C8 H8B 109.5 . .
H8A C8 H8B 109.5 . .
C9 C8 H8C 109.5 . .
H8A C8 H8C 109.5 . .
H8B C8 H8C 109.5 . .
C12 C13 C16 119.68(14) . .
C12 C13 H13 120.2 . .
C16 C13 H13 120.2 . .
C17 C17 C16 125.50(17) 2_476 .
C17 C17 H17 118.9(12) 2_476 .
C16 C17 H17 115.5(12) . .
C14 C15 C16 119.28(13) . .
C14 C15 H15 120.4 . .
C16 C15 H15 120.4 . .
N3 C14 C15 124.38(14) . .
N3 C14 H14 117.8 . .
C15 C14 H14 117.8 . .
C22 N2 C18 117.58(14) . .
N2 C22 C21 122.58(13) . .
N2 C22 C22 116.84(16) . 2_557
C21 C22 C22 120.58(15) . 2_557
N2 C18 C19 123.62(14) . .
N2 C18 H18 118.2 . .
C19 C18 H18 118.2 . .
C18 C19 C20 118.03(14) . .
C18 C19 H19 121.0 . .
C20 C19 H19 121.0 . .
C20 C21 C22 118.78(14) . .
C20 C21 H21 120.6 . .
C22 C21 H21 120.6 . .
C21 C20 C19 119.39(15) . .
C21 C20 H20 120.3 . .
C19 C20 H20 120.3 . .

loop_
_geom_bond_atom_site_label_1
_geom_bond_atom_site_label_2
_geom_bond_distance
_geom_bond_site_symmetry_2
N3 C14 1.333(2) .
N3 C12 1.340(2) .
O2 C6 1.3651(17) .
O2 H2 0.8400 .
O1 C2 1.3676(17) .
O1 H1 0.8400 .
N1 C9 1.3386(19) .
N1 C10 1.344(2) .
C5 C4 1.391(2) .
C5 C6 1.393(2) .
C5 H5 0.9500 .
C2 C3 1.398(2) .
C2 C1 1.4027(19) .
C1 C6 1.4030(19) .
C1 C7 1.503(2) .
C16 C13 1.393(2) .
C16 C15 1.396(2) .
C16 C17 1.468(2) .
C10 C9 1.399(2) 2_657
C10 C11 1.500(2) .
C3 C4 1.385(2) .
C3 H3 0.9500 .
C9 C10 1.399(2) 2_657
C9 C8 1.502(2) .
C4 H4 0.9500 .
C11 H11A 0.9800 .
C11 H11B 0.9800 .
C11 H11C 0.9800 .
C12 C13 1.382(2) .
C12 H12 0.9500 .
C7 H7A 0.9800 .
C7 H7B 0.9800 .
C7 H7C 0.9800 .
C8 H8A 0.9800 .
C8 H8B 0.9800 .
C8 H8C 0.9800 .
C13 H13 0.9500 .
C17 C17 1.329(3) 2_476
C17 H17 0.95(2) .
C15 C14 1.378(2) .
C15 H15 0.9500 .
C14 H14 0.9500 .
N2 C22 1.341(2) .
N2 C18 1.342(2) .
C22 C21 1.390(2) .
C22 C22 1.486(3) 2_557
C18 C19 1.382(3) .
C18 H18 0.9500 .
C19 C20 1.385(2) .
C19 H19 0.9500 .
C21 C20 1.379(2) .
C21 H21 0.9500 .
C20 H20 0.9500 .
